data_4114494
loop_
_publ_author_name
'Tamaki Nakano'
'Tohru Yade'

_publ_contact_author
;
        Tamaki Nakano
        Graduate School of Materials Science, Nara Institute 
        of Science and Technology (NAIST), Takayama-cho 
        8916-5, Ikoma, Nara 630-0101, Japan
;
_publ_contact_author_email nakano@ms.aist-nara.ac.jp.
_publ_contact_author_fax '81 743 72 6081'
_publ_contact_author_phone '81 743 72 6081'
_publ_section_title
;
 Synthesis, Structure, and Photophysical and Electrochemical Properties of
 a \p-Stacked Polymer
;
_journal_name_full 'Journal of the American Chemical Society'
_journal_page_first 15474
_journal_page_last 15484
_journal_paper_doi 10.1021/ja037836x
_journal_volume 125
_journal_year 2003
_chemical_formula_moiety 'C27 H20 '
_chemical_formula_sum 'C27 H20'
_chemical_formula_weight 344.45
_space_group_IT_number 14
_symmetry_cell_setting monoclinic
_symmetry_Int_Tables_number 14
_symmetry_space_group_name_Hall '-P 2yn'
_symmetry_space_group_name_H-M 'P 1 21/n 1'
_cell_angle_alpha 90
_cell_angle_beta 98.922(2)
_cell_angle_gamma 90
_cell_formula_units_Z 4
_cell_length_a 9.9303(5)
_cell_length_b 8.5039(4)
_cell_length_c 22.030(1)
_cell_measurement_reflns_used 8619
_cell_measurement_temperature 296.2
_cell_measurement_theta_max 27.4
_cell_measurement_theta_min 2.1
_cell_volume 1837.84(15)
_computing_cell_refinement PROCESS-AUTO
_computing_data_collection PROCESS-AUTO
_computing_data_reduction 'teXsan Ver. 1.10'
_computing_publication_material 'teXsan Ver. 1.10'
_computing_structure_refinement 'teXsan Ver. 1.10'
_computing_structure_solution
;
SAPI91 (Fan, 1991)
;
_diffrn_ambient_temperature 296.2
_diffrn_measurement_device RAXIS-RAPID
_diffrn_orient_matrix_UB_11 0.01488
_diffrn_orient_matrix_UB_12 0.06443
_diffrn_orient_matrix_UB_13 -0.03635
_diffrn_orient_matrix_UB_21 0.10080
_diffrn_orient_matrix_UB_22 -0.00677
_diffrn_orient_matrix_UB_23 0.01326
_diffrn_orient_matrix_UB_31 0.00281
_diffrn_orient_matrix_UB_32 -0.09814
_diffrn_orient_matrix_UB_33 -0.02478
_diffrn_radiation_detector 'scintillation counter'
_diffrn_radiation_monochromator graphite
_diffrn_radiation_source 'X-ray tube'
_diffrn_radiation_type 'Mo K\a'
_diffrn_radiation_wavelength 0.7107
_diffrn_reflns_av_R_equivalents 0.03846
_diffrn_reflns_limit_h_max 12
_diffrn_reflns_limit_h_min 0
_diffrn_reflns_limit_k_max 11
_diffrn_reflns_limit_k_min 0
_diffrn_reflns_limit_l_max 28
_diffrn_reflns_limit_l_min -28
_diffrn_reflns_number 16751
_diffrn_reflns_reduction_process 'Lp corrections applied'
_diffrn_reflns_theta_max 27.49
_diffrn_reflns_theta_min 0.94
_diffrn_standards_decay_% 0.00
_diffrn_standards_interval_count 0
_diffrn_standards_number 0
_exptl_absorpt_coefficient_mu 0.070
_exptl_absorpt_correction_type none
_exptl_crystal_colour colorless
_exptl_crystal_density_diffrn 1.245
_exptl_crystal_description block
_exptl_crystal_F_000 728.00
_exptl_crystal_size_max 0.25
_exptl_crystal_size_mid 0.25
_exptl_crystal_size_min 0.14
_refine_diff_density_max 0.22
_refine_diff_density_min -0.20
_refine_ls_extinction_method none
_refine_ls_goodness_of_fit_all 0.964
_refine_ls_goodness_of_fit_ref 0.964
_refine_ls_hydrogen_treatment refall
_refine_ls_matrix_type full
_refine_ls_number_constraints 0
_refine_ls_number_parameters 324
_refine_ls_number_reflns 2057
_refine_ls_number_restraints 0
_refine_ls_R_factor_all 0.0684
_refine_ls_R_factor_gt 0.042
_refine_ls_shift/su_max 2.0147
_refine_ls_shift/su_mean 0.0000
_refine_ls_structure_factor_coef Fsqd
_refine_ls_weighting_details 'w = 1/[\s^2^(Fo) + 0.00031|Fo|^2^]'
_refine_ls_weighting_scheme sigma
_refine_ls_wR_factor_all 0.0896
_reflns_number_gt 2057
_reflns_number_total 4192
_reflns_threshold_expression I>-10.00\s(I)
_cod_data_source_file ja037836xsi20030808_093035.cif
_cod_data_source_block '_1(n=2)'
_cod_original_cell_volume 1837.8(1)
_cod_original_sg_symbol_H-M 'P 21/n '
_cod_original_formula_sum 'C27 H20 '
_cod_database_code 4114494

loop_
_symmetry_equiv_pos_as_xyz
'   +x,   +y,   +z'
1/2-x,1/2+y,1/2-z
'   -x,   -y,   -z'
1/2+x,1/2-y,1/2+z

loop_
_atom_site_label
_atom_site_fract_x
_atom_site_fract_y
_atom_site_fract_z
_atom_site_U_iso_or_equiv
_atom_site_occupancy
_atom_site_adp_type
_atom_site_calc_flag
C(1) 0.6785(1) -0.1252(1) 0.21043(6) 0.0478(3) 1.000 Uani d
C(2) 0.7800(1) -0.2167(2) 0.17954(6) 0.0514(4) 1.000 Uani d
C(3) 0.9126(2) -0.1755(2) 0.17190(8) 0.0724(5) 1.000 Uani d
C(4) 0.9873(2) -0.2792(4) 0.1429(1) 0.1018(8) 1.000 Uani d
C(5) 0.9335(3) -0.4224(4) 0.1213(1) 0.1122(9) 1.000 Uani d
C(6) 0.8025(3) -0.4658(3) 0.12907(8) 0.0855(7) 1.000 Uani d
C(7) 0.7251(2) -0.3617(2) 0.15878(6) 0.0563(4) 1.000 Uani d
C(8) 0.5891(1) -0.3775(1) 0.17719(6) 0.0547(4) 1.000 Uani d
C(9) 0.4930(2) -0.4988(2) 0.16891(8) 0.0794(6) 1.000 Uani d
C(10) 0.3724(2) -0.4817(3) 0.1932(1) 0.0959(7) 1.000 Uani d
C(11) 0.3487(2) -0.3502(3) 0.2259(1) 0.0869(7) 1.000 Uani d
C(12) 0.4427(2) -0.2290(2) 0.23456(7) 0.0656(5) 1.000 Uani d
C(13) 0.5627(1) -0.2416(1) 0.20930(6) 0.0488(3) 1.000 Uani d
C(14) 0.6349(2) 0.0341(1) 0.17999(6) 0.0515(4) 1.000 Uani d
C(15) 0.5643(1) 0.0233(1) 0.11186(6) 0.0463(3) 1.000 Uani d
C(16) 0.6382(1) 0.1044(1) 0.06481(5) 0.0462(3) 1.000 Uani d
C(17) 0.7707(1) 0.0842(2) 0.05254(7) 0.0576(4) 1.000 Uani d
C(18) 0.8139(2) 0.1714(2) 0.00562(7) 0.0656(5) 1.000 Uani d
C(19) 0.7281(2) 0.2783(2) -0.02817(7) 0.0664(5) 1.000 Uani d
C(20) 0.5959(2) 0.2989(2) -0.01683(6) 0.0571(4) 1.000 Uani d
C(21) 0.5507(1) 0.2105(1) 0.02946(6) 0.0468(3) 1.000 Uani d
C(22) 0.4169(1) 0.2057(1) 0.04988(6) 0.0481(3) 1.000 Uani d
C(23) 0.2967(1) 0.2864(2) 0.02861(7) 0.0604(4) 1.000 Uani d
C(24) 0.1832(2) 0.2608(2) 0.05684(8) 0.0715(5) 1.000 Uani d
C(25) 0.1883(2) 0.1554(2) 0.10502(9) 0.0736(5) 1.000 Uani d
C(26) 0.3079(1) 0.0732(2) 0.12626(8) 0.0634(4) 1.000 Uani d
C(27) 0.4226(1) 0.0981(1) 0.09851(6) 0.0484(3) 1.000 Uani d
H(1) 0.717(1) -0.103(1) 0.2539(6) 0.050(3) 1.000 Uiso d
H(2) 0.950(2) -0.073(2) 0.1886(9) 0.102(7) 1.000 Uiso d
H(3) 1.083(3) -0.259(3) 0.137(1) 0.128(8) 1.000 Uiso d
H(4) 0.988(3) -0.492(3) 0.101(1) 0.141(9) 1.000 Uiso d
H(5) 0.760(2) -0.560(2) 0.1163(9) 0.095(7) 1.000 Uiso d
H(6) 0.517(2) -0.588(2) 0.1463(8) 0.081(5) 1.000 Uiso d
H(7) 0.304(2) -0.558(3) 0.190(1) 0.122(7) 1.000 Uiso d
H(8) 0.261(2) -0.345(2) 0.2436(8) 0.090(5) 1.000 Uiso d
H(9) 0.428(2) -0.132(2) 0.2571(8) 0.084(5) 1.000 Uiso d
H(10) 0.572(1) 0.088(2) 0.2046(6) 0.063(4) 1.000 Uiso d
H(11) 0.722(1) 0.103(2) 0.1815(6) 0.066(4) 1.000 Uiso d
H(12) 0.556(1) -0.087(1) 0.1012(5) 0.042(3) 1.000 Uiso d
H(13) 0.832(1) 0.006(2) 0.0762(7) 0.066(4) 1.000 Uiso d
H(14) 0.904(2) 0.154(2) -0.0031(6) 0.067(4) 1.000 Uiso d
H(15) 0.761(1) 0.342(2) -0.0621(7) 0.078(5) 1.000 Uiso d
H(16) 0.534(1) 0.378(2) -0.0418(7) 0.069(4) 1.000 Uiso d
H(17) 0.294(1) 0.369(2) -0.0060(7) 0.071(4) 1.000 Uiso d
H(18) 0.101(2) 0.319(2) 0.0424(7) 0.085(5) 1.000 Uiso d
H(19) 0.110(2) 0.139(2) 0.1256(8) 0.084(6) 1.000 Uiso d
H(20) 0.310(1) -0.005(2) 0.1612(7) 0.076(5) 1.000 Uiso d

loop_
_atom_site_aniso_label
_atom_site_aniso_U_11
_atom_site_aniso_U_22
_atom_site_aniso_U_33
_atom_site_aniso_U_12
_atom_site_aniso_U_13
_atom_site_aniso_U_23
C(1) 0.0575(7) 0.0460(6) 0.0371(6) -0.0019(6) -0.0012(6) -0.0057(6)
C(2) 0.0538(8) 0.0576(8) 0.0405(7) 0.0101(7) -0.0003(6) 0.0064(6)
C(3) 0.058(1) 0.098(1) 0.0597(9) 0.0129(9) 0.0018(8) 0.016(1)
C(4) 0.077(1) 0.153(2) 0.079(1) 0.050(2) 0.023(1) 0.032(2)
C(5) 0.136(2) 0.135(2) 0.074(1) 0.085(2) 0.042(1) 0.025(1)
C(6) 0.136(2) 0.070(1) 0.0519(9) 0.041(1) 0.017(1) 0.0036(9)
C(7) 0.083(1) 0.0473(7) 0.0370(6) 0.0200(7) 0.0027(7) 0.0042(6)
C(8) 0.081(1) 0.0411(7) 0.0373(6) -0.0019(7) -0.0054(6) 0.0047(6)
C(9) 0.126(2) 0.0501(9) 0.0535(9) -0.021(1) -0.014(1) 0.0044(8)
C(10) 0.100(2) 0.100(2) 0.079(1) -0.050(1) -0.016(1) 0.033(1)
C(11) 0.070(1) 0.108(2) 0.081(1) -0.018(1) 0.005(1) 0.035(1)
C(12) 0.067(1) 0.069(1) 0.0614(9) 0.0008(8) 0.0122(8) 0.0130(8)
C(13) 0.0580(8) 0.0465(7) 0.0398(6) 0.0006(6) 0.0007(6) 0.0040(6)
C(14) 0.0635(8) 0.0420(7) 0.0468(7) -0.0019(7) 0.0013(7) -0.0068(6)
C(15) 0.0558(7) 0.0352(6) 0.0456(7) -0.0013(6) 0.0009(6) -0.0043(6)
C(16) 0.0526(7) 0.0403(6) 0.0436(7) -0.0032(6) 0.0011(6) -0.0064(6)
C(17) 0.0573(8) 0.0578(8) 0.0556(8) 0.0012(7) 0.0028(7) -0.0010(7)
C(18) 0.0584(9) 0.075(1) 0.0642(9) -0.0052(8) 0.0134(8) -0.0054(8)
C(19) 0.079(1) 0.0647(9) 0.0567(9) -0.0080(8) 0.0145(8) 0.0031(8)
C(20) 0.0706(9) 0.0505(7) 0.0482(7) -0.0018(7) 0.0032(7) 0.0008(7)
C(21) 0.0565(7) 0.0393(6) 0.0419(6) -0.0030(6) -0.0006(6) -0.0059(6)
C(22) 0.0541(7) 0.0395(6) 0.0476(7) -0.0001(6) -0.0020(6) -0.0084(6)
C(23) 0.0628(9) 0.0510(8) 0.0629(9) 0.0076(7) -0.0041(7) -0.0043(8)
C(24) 0.0578(9) 0.0679(9) 0.085(1) 0.0130(8) -0.0002(9) -0.0089(9)
C(25) 0.0567(9) 0.078(1) 0.088(1) 0.0012(8) 0.0173(9) -0.010(1)
C(26) 0.0621(9) 0.0624(9) 0.0660(9) -0.0012(7) 0.0104(8) -0.0007(8)
C(27) 0.0529(7) 0.0407(6) 0.0502(7) -0.0028(6) 0.0028(6) -0.0077(6)

loop_
_atom_type_symbol
_atom_type_oxidation_number
_atom_type_number_in_cell
_atom_type_scat_dispersion_real
_atom_type_scat_dispersion_imag
_atom_type_scat_source
C 0 108 0.002 0.002
;International Tables for Crystallography
(1992, Vol. C, Table 6.1.1.2)
;
H 0 80 0.000 0.000
;International Tables for Crystallography
(1992, Vol. C, Table 6.1.1.2)
;

loop_
_geom_angle_atom_site_label_1
_geom_angle_atom_site_label_2
_geom_angle_atom_site_label_3
_geom_angle
_geom_angle_publ_flag
C(2) C(1) C(13) 102.3(1) ?
C(2) C(1) C(14) 114.6(1) ?
C(2) C(1) H(1) 110.4(6) no
C(13) C(1) C(14) 113.9(1) ?
C(13) C(1) H(1) 108.4(7) no
C(14) C(1) H(1) 107.1(7) no
C(1) C(2) C(3) 129.0(1) ?
C(1) C(2) C(7) 110.3(1) ?
C(3) C(2) C(7) 120.6(1) ?
C(2) C(3) C(4) 118.8(2) ?
C(2) C(3) H(2) 119(1) no
C(4) C(3) H(2) 122(1) no
C(3) C(4) C(5) 121.2(2) ?
C(3) C(4) H(3) 123(1) no
C(5) C(4) H(3) 115(1) no
C(4) C(5) C(6) 120.7(2) ?
C(4) C(5) H(4) 119(2) no
C(6) C(5) H(4) 120(2) no
C(5) C(6) C(7) 118.9(2) ?
C(5) C(6) H(5) 126(1) no
C(7) C(6) H(5) 116(1) no
C(2) C(7) C(6) 119.8(2) ?
C(2) C(7) C(8) 108.6(1) ?
C(6) C(7) C(8) 131.6(2) ?
C(7) C(8) C(9) 131.8(2) ?
C(7) C(8) C(13) 108.3(1) ?
C(9) C(8) C(13) 119.9(2) ?
C(8) C(9) C(10) 118.9(2) ?
C(8) C(9) H(6) 116(1) no
C(10) C(9) H(6) 125(1) no
C(9) C(10) C(11) 120.9(2) ?
C(9) C(10) H(7) 124(1) no
C(11) C(10) H(7) 115(1) no
C(10) C(11) C(12) 120.9(2) ?
C(10) C(11) H(8) 118(1) no
C(12) C(11) H(8) 121(1) no
C(11) C(12) C(13) 119.2(2) ?
C(11) C(12) H(9) 123(1) no
C(13) C(12) H(9) 117.6(9) no
C(1) C(13) C(8) 110.3(1) ?
C(1) C(13) C(12) 129.5(1) ?
C(8) C(13) C(12) 120.2(1) ?
C(1) C(14) C(15) 114.9(1) ?
C(1) C(14) H(10) 108.9(7) no
C(1) C(14) H(11) 107.9(7) no
C(15) C(14) H(10) 108.8(8) no
C(15) C(14) H(11) 108.2(8) no
H(10) C(14) H(11) 108(1) no
C(14) C(15) C(16) 115.9(1) ?
C(14) C(15) C(27) 115.1(1) ?
C(14) C(15) H(12) 107.5(7) no
C(16) C(15) C(27) 101.9(1) ?
C(16) C(15) H(12) 107.8(7) no
C(27) C(15) H(12) 108.3(6) no
C(15) C(16) C(17) 130.1(1) ?
C(15) C(16) C(21) 110.3(1) ?
C(17) C(16) C(21) 119.6(1) ?
C(16) C(17) C(18) 119.2(1) ?
C(16) C(17) H(13) 120.2(9) no
C(18) C(17) H(13) 120.6(9) no
C(17) C(18) C(19) 121.0(2) ?
C(17) C(18) H(14) 118.3(9) no
C(19) C(18) H(14) 120.8(9) no
C(18) C(19) C(20) 120.6(2) ?
C(18) C(19) H(15) 120.4(8) no
C(20) C(19) H(15) 119.0(8) no
C(19) C(20) C(21) 119.0(1) ?
C(19) C(20) H(16) 119.9(8) no
C(21) C(20) H(16) 121.0(8) no
C(16) C(21) C(20) 120.7(1) ?
C(16) C(21) C(22) 108.9(1) ?
C(20) C(21) C(22) 130.4(1) ?
C(21) C(22) C(23) 130.7(1) ?
C(21) C(22) C(27) 108.7(1) ?
C(23) C(22) C(27) 120.6(1) ?
C(22) C(23) C(24) 119.0(1) ?
C(22) C(23) H(17) 120.4(7) no
C(24) C(23) H(17) 120.5(7) no
C(23) C(24) C(25) 120.7(2) ?
C(23) C(24) H(18) 118.6(9) no
C(25) C(24) H(18) 120.7(9) no
C(24) C(25) C(26) 120.7(2) ?
C(24) C(25) H(19) 121(1) no
C(26) C(25) H(19) 118(1) no
C(25) C(26) C(27) 119.3(2) ?
C(25) C(26) H(20) 119.8(9) no
C(27) C(26) H(20) 120.9(9) no
C(15) C(27) C(22) 110.2(1) ?
C(15) C(27) C(26) 130.1(1) ?
C(22) C(27) C(26) 119.7(1) ?

loop_
_geom_bond_atom_site_label_1
_geom_bond_atom_site_label_2
_geom_bond_distance
_geom_bond_publ_flag
C(1) C(2) 1.516(2) ?
C(1) C(13) 1.515(2) ?
C(1) C(14) 1.543(2) ?
C(1) H(1) 0.99(1) no
C(2) C(3) 1.398(2) ?
C(2) C(7) 1.396(2) ?
C(3) C(4) 1.372(3) ?
C(3) H(2) 1.00(2) no
C(4) C(5) 1.384(3) ?
C(4) H(3) 1.00(2) no
C(5) C(6) 1.388(4) ?
C(5) H(4) 0.96(3) no
C(6) C(7) 1.400(2) ?
C(6) H(5) 0.93(2) no
C(7) C(8) 1.476(2) ?
C(8) C(9) 1.397(2) ?
C(8) C(13) 1.401(2) ?
C(9) C(10) 1.393(3) ?
C(9) H(6) 0.96(2) no
C(10) C(11) 1.371(3) ?
C(10) H(7) 0.93(2) no
C(11) C(12) 1.383(2) ?
C(11) H(8) 1.01(2) no
C(12) C(13) 1.396(2) ?
C(12) H(9) 0.99(2) no
C(14) C(15) 1.558(2) ?
C(14) H(10) 1.00(1) no
C(14) H(11) 1.04(1) no
C(15) C(16) 1.525(2) ?
C(15) C(27) 1.530(2) ?
C(15) H(12) 0.97(1) no
C(16) C(17) 1.394(2) ?
C(16) C(21) 1.402(2) ?
C(17) C(18) 1.393(2) ?
C(17) H(13) 0.99(1) no
C(18) C(19) 1.382(2) ?
C(18) H(14) 0.95(2) no
C(19) C(20) 1.385(2) ?
C(19) H(15) 1.02(2) no
C(20) C(21) 1.396(2) ?
C(20) H(16) 1.01(1) no
C(21) C(22) 1.468(2) ?
C(22) C(23) 1.394(2) ?
C(22) C(27) 1.403(2) ?
C(23) C(24) 1.387(2) ?
C(23) H(17) 1.04(2) no
C(24) C(25) 1.384(2) ?
C(24) H(18) 0.97(2) no
C(25) C(26) 1.394(2) ?
C(25) H(19) 0.97(2) no
C(26) C(27) 1.390(2) ?
C(26) H(20) 1.02(2) no

loop_
_geom_torsion_atom_site_label_1
_geom_torsion_atom_site_label_2
_geom_torsion_atom_site_label_3
_geom_torsion_atom_site_label_4
_geom_torsion
_geom_torsion_publ_flag
C(1) C(2) C(3) C(4) 179.1(1) no
C(1) C(2) C(7) C(6) -179.6(1) no
C(1) C(2) C(7) C(8) -2.8(1) no
C(1) C(13) C(8) C(7) 3.1(1) no
C(1) C(13) C(8) C(9) -178.0(1) no
C(1) C(13) C(12) C(11) 177.9(1) no
C(1) C(14) C(15) C(16) -117.5(1) no
C(1) C(14) C(15) C(27) 123.9(1) no
C(2) C(1) C(13) C(8) -4.5(1) no
C(2) C(1) C(13) C(12) 175.6(1) no
C(2) C(1) C(14) C(15) 60.4(2) no
C(2) C(3) C(4) C(5) 0.0(2) no
C(2) C(7) C(6) C(5) 0.5(2) no
C(2) C(7) C(8) C(9) -178.9(1) no
C(2) C(7) C(8) C(13) -0.2(1) no
C(3) C(2) C(1) C(13) -173.9(1) no
C(3) C(2) C(1) C(14) 62.2(2) no
C(3) C(2) C(7) C(6) -1.1(2) no
C(3) C(2) C(7) C(8) 175.7(1) no
C(3) C(4) C(5) C(6) -0.7(3) no
C(4) C(3) C(2) C(7) 0.9(2) no
C(4) C(5) C(6) C(7) 0.4(3) no
C(5) C(6) C(7) C(8) -175.5(1) no
C(6) C(7) C(8) C(9) -2.6(2) no
C(6) C(7) C(8) C(13) 176.1(1) no
C(7) C(2) C(1) C(13) 4.4(1) no
C(7) C(2) C(1) C(14) -119.4(1) no
C(7) C(8) C(9) C(10) 178.4(1) no
C(7) C(8) C(13) C(12) -177.0(1) no
C(8) C(9) C(10) C(11) -1.5(2) no
C(8) C(13) C(1) C(14) 119.8(1) no
C(8) C(13) C(12) C(11) -1.9(2) no
C(9) C(8) C(13) C(12) 1.9(2) no
C(9) C(10) C(11) C(12) 1.5(3) no
C(10) C(9) C(8) C(13) -0.2(2) no
C(10) C(11) C(12) C(13) 0.2(2) no
C(12) C(13) C(1) C(14) -60.1(2) no
C(13) C(1) C(14) C(15) -56.9(2) no
C(14) C(15) C(16) C(17) 56.1(2) no
C(14) C(15) C(16) C(21) -125.8(1) no
C(14) C(15) C(27) C(22) 126.8(1) no
C(14) C(15) C(27) C(26) -53.7(2) no
C(15) C(16) C(17) C(18) 178.6(1) no
C(15) C(16) C(21) C(20) -180.0(1) no
C(15) C(16) C(21) C(22) -0.4(1) no
C(15) C(27) C(22) C(21) -0.9(1) no
C(15) C(27) C(22) C(23) 178.7(1) no
C(15) C(27) C(26) C(25) -179.1(1) no
C(16) C(15) C(27) C(22) 0.7(1) no
C(16) C(15) C(27) C(26) -179.9(1) no
C(16) C(17) C(18) C(19) 0.8(2) no
C(16) C(21) C(20) C(19) 1.1(2) no
C(16) C(21) C(22) C(23) -178.7(1) no
C(16) C(21) C(22) C(27) 0.9(1) no
C(17) C(16) C(15) C(27) -178.3(1) no
C(17) C(16) C(21) C(20) -1.6(2) no
C(17) C(16) C(21) C(22) 177.9(1) no
C(17) C(18) C(19) C(20) -1.3(2) no
C(18) C(17) C(16) C(21) 0.6(2) no
C(18) C(19) C(20) C(21) 0.3(2) no
C(19) C(20) C(21) C(22) -178.3(1) no
C(20) C(21) C(22) C(23) 0.7(2) no
C(20) C(21) C(22) C(27) -179.7(1) no
C(21) C(16) C(15) C(27) -0.1(1) no
C(21) C(22) C(23) C(24) -179.4(1) no
C(21) C(22) C(27) C(26) 179.5(1) no
C(22) C(23) C(24) C(25) -0.7(2) no
C(22) C(27) C(26) C(25) 0.3(2) no
C(23) C(22) C(27) C(26) -0.8(2) no
C(23) C(24) C(25) C(26) 0.2(2) no
C(24) C(23) C(22) C(27) 1.0(2) no
C(24) C(25) C(26) C(27) 0.0(2) no

loop_
_cod_related_entry_id
_cod_related_entry_database
_cod_related_entry_code
1 ChemSpider 4414229
